data_1522557
loop_
_publ_author_name
'Moze, O.'
'Ibberson, R.M.'
'Buschow, K.H.J.'

_publ_section_title
;
 On the preferential site occupation of Fe in R Fe4 Al8 and related
 compounds
;
_journal_name_full 'Journal of Physics: Condensed Matter'
_journal_page_first 1677
_journal_page_last 1681
_journal_volume 2
_journal_year 1990
_chemical_formula_sum 'Al7.02 Fe4.98 Y'
_space_group_IT_number 139
_symmetry_space_group_name_Hall '-I 4 2'
_symmetry_space_group_name_H-M 'I 4/m m m'
_cell_angle_alpha 90
_cell_angle_beta 90
_cell_angle_gamma 90
_cell_formula_units_Z 2
_cell_length_a 8.64
_cell_length_b 8.64
_cell_length_c 5.03
_cell_volume 375.487
_citation_journal_id_ASTM JCOMEL
_cod_data_source_file Moze_JCOMEL_1990_1324.cif
_cod_data_source_block Al7.02Fe4.98Y1
_cod_original_cell_volume 375.4875
_cod_original_formula_sum 'Al7.02 Fe4.98 Y1'
_cod_database_code 1522557

loop_
_symmetry_equiv_pos_as_xyz
x,y,z
-y,x,z
-x,-y,z
y,-x,z
x,-y,-z
y,x,-z
-x,y,-z
-y,-x,-z
-x,-y,-z
y,-x,-z
x,y,-z
-y,x,-z
-x,y,z
-y,-x,z
x,-y,z
y,x,z
x+1/2,y+1/2,z+1/2
-y+1/2,x+1/2,z+1/2
-x+1/2,-y+1/2,z+1/2
y+1/2,-x+1/2,z+1/2
x+1/2,-y+1/2,-z+1/2
y+1/2,x+1/2,-z+1/2
-x+1/2,y+1/2,-z+1/2
-y+1/2,-x+1/2,-z+1/2
-x+1/2,-y+1/2,-z+1/2
y+1/2,-x+1/2,-z+1/2
x+1/2,y+1/2,-z+1/2
-y+1/2,x+1/2,-z+1/2
-x+1/2,y+1/2,z+1/2
-y+1/2,-x+1/2,z+1/2
x+1/2,-y+1/2,z+1/2
y+1/2,x+1/2,z+1/2

loop_
_atom_site_label
_atom_site_type_symbol
_atom_site_fract_x
_atom_site_fract_y
_atom_site_fract_z
_atom_site_occupancy
_atom_site_U_iso_or_equiv
Y1 Y 0 0 0 1 0.0
Al2 Al 0.25 0.25 0.25 0.074 0.0
Al3 Al 0.27201 0.5 0 0.68 0.0
Fe2 Fe 0.27201 0.5 0 0.32 0.0
Fe1 Fe 0.25 0.25 0.25 0.926 0.0
Al1 Al 0.34292 0 0 1 0.0
